data_4507172
loop_
_publ_author_name
'Kumar, Girijesh'
'Aggarwal, Himanshu'
'Gupta, Rajeev'

_publ_section_title
;
 Cobalt Complexes Appended withpara- andmeta-Arylcarboxylic Acids:
 Influence of Cation, Solvent, and Symmetry on Hydrogen-Bonded Assemblies
;
_journal_issue 1
_journal_name_full 'Crystal Growth &amp; Design'
_journal_page_first 74
_journal_paper_doi 10.1021/cg3011629
_journal_volume 13
_journal_year 2013
_chemical_formula_moiety 'C42 H26 Co N6 O12, C8 H20 N, 8(O)'
_chemical_formula_sum 'C50 H46 Co N7 O20'
_chemical_formula_weight 1123.87
_chemical_name_systematic
;
 ?
;
_space_group_IT_number 2
_symmetry_cell_setting triclinic
_symmetry_space_group_name_Hall '-P 1'
_symmetry_space_group_name_H-M 'P -1'
_atom_sites_solution_hydrogens geom
_atom_sites_solution_primary direct
_atom_sites_solution_secondary difmap
_audit_creation_method SHELXL-97
_cell_angle_alpha 111.061(5)
_cell_angle_beta 103.503(5)
_cell_angle_gamma 99.944(5)
_cell_formula_units_Z 2
_cell_length_a 11.0105(7)
_cell_length_b 15.6825(11)
_cell_length_c 17.8843(8)
_cell_measurement_reflns_used 6329
_cell_measurement_temperature 298(2)
_cell_measurement_theta_max 25.00
_cell_measurement_theta_min 2.97
_cell_volume 2687.8(3)
_computing_cell_refinement 'X-calibur S SAINT'
_computing_data_collection 'Xcalibur, Sapphire3'
_computing_data_reduction 'X-calibur S SAINT'
_computing_molecular_graphics 'Oxford SHELXTL'
_computing_publication_material 'Oxford SHELXTL'
_computing_structure_refinement 'SHELXL-97 (Sheldrick, 1997)'
_computing_structure_solution 'SHELXS-97 (Sheldrick, 1990)'
_diffrn_ambient_temperature 298(2)
_diffrn_measured_fraction_theta_full 0.995
_diffrn_measured_fraction_theta_max 0.995
_diffrn_measurement_device_type 'Xcalibur, Sapphire3'
_diffrn_measurement_method '\w scans'
_diffrn_radiation_monochromator graphite
_diffrn_radiation_source 'fine-focus sealed tube'
_diffrn_radiation_type MoK\a
_diffrn_radiation_wavelength 0.71073
_diffrn_reflns_av_R_equivalents 0.0299
_diffrn_reflns_av_sigmaI/netI 0.0382
_diffrn_reflns_limit_h_max 13
_diffrn_reflns_limit_h_min -13
_diffrn_reflns_limit_k_max 18
_diffrn_reflns_limit_k_min -18
_diffrn_reflns_limit_l_max 21
_diffrn_reflns_limit_l_min -21
_diffrn_reflns_number 21289
_diffrn_reflns_theta_full 25.00
_diffrn_reflns_theta_max 25.00
_diffrn_reflns_theta_min 2.97
_exptl_absorpt_coefficient_mu 0.402
_exptl_absorpt_correction_type none
_exptl_crystal_colour green
_exptl_crystal_density_diffrn 1.389
_exptl_crystal_density_method 'not measured'
_exptl_crystal_description block
_exptl_crystal_F_000 1164
_exptl_crystal_size_max 0.30
_exptl_crystal_size_mid 0.20
_exptl_crystal_size_min 0.10
_refine_diff_density_max 0.706
_refine_diff_density_min -0.518
_refine_diff_density_rms 0.066
_refine_ls_extinction_method none
_refine_ls_goodness_of_fit_ref 1.048
_refine_ls_hydrogen_treatment mixed
_refine_ls_matrix_type full
_refine_ls_number_parameters 715
_refine_ls_number_reflns 9418
_refine_ls_number_restraints 13
_refine_ls_restrained_S_all 1.052
_refine_ls_R_factor_all 0.0703
_refine_ls_R_factor_gt 0.0587
_refine_ls_shift/su_max 0.000
_refine_ls_shift/su_mean 0.000
_refine_ls_structure_factor_coef Fsqd
_refine_ls_weighting_details 'calc w=1/[\s^2^(Fo^2^)+(0.0943P)^2^+1.6163P] where P=(Fo^2^+2Fc^2^)/3'
_refine_ls_weighting_scheme calc
_refine_ls_wR_factor_gt 0.1559
_refine_ls_wR_factor_ref 0.1653
_reflns_number_gt 7892
_reflns_number_total 9418
_reflns_threshold_expression >2sigma(I)
_cod_data_source_file cg3011629_si_002.cif
_cod_data_source_block 3
_cod_database_code 4507172

loop_
_symmetry_equiv_pos_as_xyz
'x, y, z'
'-x, -y, -z'

loop_
_atom_site_label
_atom_site_type_symbol
_atom_site_fract_x
_atom_site_fract_y
_atom_site_fract_z
_atom_site_U_iso_or_equiv
_atom_site_adp_type
_atom_site_occupancy
_atom_site_symmetry_multiplicity
_atom_site_calc_flag
_atom_site_refinement_flags
C1 C 0.7568(4) 0.7954(3) 0.4663(3) 0.0654(11) Uani 1 1 d .
C2 C 0.6685(4) 0.7011(2) 0.4023(2) 0.0530(9) Uani 1 1 d .
C3 C 0.5562(4) 0.6658(3) 0.4158(2) 0.0572(9) Uani 1 1 d .
H3 H 0.5394 0.6993 0.4651 0.069 Uiso 1 1 calc R
C4 C 0.4693(4) 0.5814(2) 0.3567(2) 0.0518(8) Uani 1 1 d .
H4 H 0.3936 0.5579 0.3662 0.062 Uiso 1 1 calc R
C5 C 0.4926(3) 0.5302(2) 0.28259(19) 0.0392(7) Uani 1 1 d .
C6 C 0.6058(3) 0.5647(2) 0.2690(2) 0.0479(8) Uani 1 1 d .
H6 H 0.6223 0.5313 0.2195 0.057 Uiso 1 1 calc R
C7 C 0.6947(3) 0.6498(2) 0.3297(2) 0.0533(9) Uani 1 1 d .
H7 H 0.7722 0.6723 0.3217 0.064 Uiso 1 1 calc R
C8 C 0.2791(3) 0.4413(2) 0.19197(19) 0.0399(7) Uani 1 1 d .
C9 C 0.1895(3) 0.3425(2) 0.14427(19) 0.0387(7) Uani 1 1 d .
C10 C 0.0575(3) 0.3159(3) 0.1050(2) 0.0521(9) Uani 1 1 d .
H10 H 0.0136 0.3613 0.1042 0.062 Uiso 1 1 calc R
C11 C -0.0093(3) 0.2193(3) 0.0663(2) 0.0587(10) Uani 1 1 d .
H11 H -0.0990 0.1998 0.0402 0.070 Uiso 1 1 calc R
C12 C 0.0568(3) 0.1528(3) 0.0664(2) 0.0496(8) Uani 1 1 d .
H12 H 0.0127 0.0882 0.0407 0.060 Uiso 1 1 calc R
C13 C 0.1900(3) 0.1835(2) 0.10559(18) 0.0374(7) Uani 1 1 d .
C14 C 0.2818(3) 0.1247(2) 0.11157(17) 0.0352(6) Uani 1 1 d .
C15 C 0.5067(3) 0.13634(19) 0.15987(18) 0.0341(6) Uani 1 1 d .
C16 C 0.5613(3) 0.1089(2) 0.09597(19) 0.0409(7) Uani 1 1 d .
H16 H 0.5263 0.1149 0.0461 0.049 Uiso 1 1 calc R
C17 C 0.6667(3) 0.0728(2) 0.1048(2) 0.0426(7) Uani 1 1 d .
H17 H 0.7030 0.0553 0.0615 0.051 Uiso 1 1 calc R
C18 C 0.7181(3) 0.0627(2) 0.17865(19) 0.0390(7) Uani 1 1 d .
C19 C 0.6633(3) 0.0901(2) 0.2427(2) 0.0452(8) Uani 1 1 d .
H19 H 0.6983 0.0840 0.2926 0.054 Uiso 1 1 calc R
C20 C 0.5588(3) 0.1258(2) 0.23384(19) 0.0422(7) Uani 1 1 d .
H20 H 0.5224 0.1431 0.2771 0.051 Uiso 1 1 calc R
C21 C 0.8312(3) 0.0231(2) 0.1906(2) 0.0450(8) Uani 1 1 d .
C22 C 0.0158(3) 0.2944(3) 0.4371(2) 0.0476(8) Uani 1 1 d .
C23 C 0.1268(3) 0.3056(2) 0.40465(19) 0.0399(7) Uani 1 1 d .
C24 C 0.2259(3) 0.3899(2) 0.4400(2) 0.0425(7) Uani 1 1 d .
H24 H 0.2225 0.4421 0.4848 0.051 Uiso 1 1 calc R
C25 C 0.3294(3) 0.3973(2) 0.40978(19) 0.0403(7) Uani 1 1 d .
H25 H 0.3949 0.4546 0.4339 0.048 Uiso 1 1 calc R
C26 C 0.3369(3) 0.3204(2) 0.34371(17) 0.0331(6) Uani 1 1 d .
C27 C 0.2384(3) 0.2352(2) 0.3088(2) 0.0430(7) Uani 1 1 d .
H27 H 0.2427 0.1825 0.2650 0.052 Uiso 1 1 calc R
C28 C 0.1342(3) 0.2287(2) 0.3390(2) 0.0460(8) Uani 1 1 d .
H28 H 0.0682 0.1718 0.3147 0.055 Uiso 1 1 calc R
C29 C 0.5628(3) 0.3549(2) 0.36400(18) 0.0368(7) Uani 1 1 d .
C30 C 0.6631(3) 0.3690(2) 0.32260(18) 0.0360(6) Uani 1 1 d .
C31 C 0.7963(3) 0.3977(3) 0.3591(2) 0.0472(8) Uani 1 1 d .
H31 H 0.8336 0.4104 0.4157 0.057 Uiso 1 1 calc R
C32 C 0.8737(3) 0.4073(3) 0.3102(2) 0.0554(9) Uani 1 1 d .
H32 H 0.9639 0.4258 0.3335 0.067 Uiso 1 1 calc R
C33 C 0.8167(3) 0.3894(3) 0.2266(2) 0.0501(8) Uani 1 1 d .
H33 H 0.8679 0.3959 0.1932 0.060 Uiso 1 1 calc R
C34 C 0.6835(3) 0.3618(2) 0.19361(19) 0.0367(7) Uani 1 1 d .
C35 C 0.6042(3) 0.3472(2) 0.10747(19) 0.0400(7) Uani 1 1 d .
C36 C 0.3879(3) 0.3225(2) 0.02528(18) 0.0393(7) Uani 1 1 d .
C37 C 0.2965(3) 0.2398(2) -0.0356(2) 0.0466(8) Uani 1 1 d .
H37 H 0.2951 0.1823 -0.0314 0.056 Uiso 1 1 calc R
C38 C 0.2068(4) 0.2422(2) -0.1029(2) 0.0512(8) Uani 1 1 d .
H38 H 0.1454 0.1863 -0.1438 0.061 Uiso 1 1 calc R
C39 C 0.2080(3) 0.3269(3) -0.1098(2) 0.0493(8) Uani 1 1 d .
C40 C 0.2998(4) 0.4106(2) -0.0483(2) 0.0508(8) Uani 1 1 d .
H40 H 0.3012 0.4683 -0.0524 0.061 Uiso 1 1 calc R
C41 C 0.3876(3) 0.4075(2) 0.0180(2) 0.0482(8) Uani 1 1 d .
H41 H 0.4485 0.4636 0.0591 0.058 Uiso 1 1 calc R
C42 C 0.1102(4) 0.3283(3) -0.1818(2) 0.0595(10) Uani 1 1 d .
C43 C 0.6314(5) 0.1408(4) -0.1697(3) 0.0833(14) Uani 1 1 d .
H43A H 0.5805 0.0810 -0.2174 0.100 Uiso 1 1 calc R
H43B H 0.7220 0.1408 -0.1580 0.100 Uiso 1 1 calc R
C44 C 0.5931(6) 0.1428(3) -0.0962(3) 0.0881(15) Uani 1 1 d .
H44A H 0.6070 0.0890 -0.0854 0.132 Uiso 1 1 calc R
H44B H 0.5027 0.1403 -0.1073 0.132 Uiso 1 1 calc R
H44C H 0.6445 0.2005 -0.0477 0.132 Uiso 1 1 calc R
C45 C 0.4785(5) 0.2255(5) -0.2159(4) 0.1026(18) Uani 1 1 d .
H45A H 0.4563 0.2427 -0.1641 0.123 Uiso 1 1 calc R
H45B H 0.4745 0.2767 -0.2338 0.123 Uiso 1 1 calc R
C46 C 0.3767(7) 0.1371(7) -0.2822(7) 0.183(5) Uani 1 1 d .
H46A H 0.2927 0.1486 -0.2899 0.274 Uiso 1 1 calc R
H46B H 0.3766 0.0861 -0.2646 0.274 Uiso 1 1 calc R
H46C H 0.3954 0.1201 -0.3346 0.274 Uiso 1 1 calc R
C47 C 0.6943(5) 0.3175(4) -0.1253(3) 0.0863(15) Uani 1 1 d .
H47A H 0.6816 0.3655 -0.1462 0.104 Uiso 1 1 calc R
H47B H 0.6581 0.3280 -0.0793 0.104 Uiso 1 1 calc R
C48 C 0.8374(7) 0.3329(6) -0.0901(4) 0.143(3) Uani 1 1 d .
H48A H 0.8763 0.3960 -0.0460 0.215 Uiso 1 1 calc R
H48B H 0.8757 0.3253 -0.1343 0.215 Uiso 1 1 calc R
H48C H 0.8520 0.2872 -0.0675 0.215 Uiso 1 1 calc R
C49 C 0.6686(7) 0.1948(6) -0.2702(4) 0.137(3) Uani 1 1 d DU
H49A H 0.7613 0.2039 -0.2478 0.164 Uiso 1 1 calc R
H49B H 0.6292 0.1273 -0.3055 0.164 Uiso 1 1 calc R
C50 C 0.6527(10) 0.2403(7) -0.3209(6) 0.165(4) Uani 1 1 d D
H50A H 0.6904 0.2157 -0.3646 0.248 Uiso 1 1 calc R
H50B H 0.6948 0.3072 -0.2884 0.248 Uiso 1 1 calc R
H50C H 0.5614 0.2305 -0.3461 0.248 Uiso 1 1 calc R
N1 N 0.4016(2) 0.44231(17) 0.22376(15) 0.0368(6) Uani 1 1 d .
N2 N 0.2509(2) 0.27684(17) 0.14431(14) 0.0337(5) Uani 1 1 d .
N3 N 0.4037(2) 0.17914(17) 0.15184(15) 0.0340(5) Uani 1 1 d .
N4 N 0.4422(2) 0.32778(16) 0.31072(14) 0.0328(5) Uani 1 1 d .
N5 N 0.6109(2) 0.35237(16) 0.24174(15) 0.0325(5) Uani 1 1 d .
N6 N 0.4762(2) 0.32166(17) 0.09651(15) 0.0370(6) Uani 1 1 d .
N7 N 0.6165(3) 0.2202(3) -0.1960(2) 0.0694(9) Uani 1 1 d .
O1 O 0.2370(2) 0.51083(17) 0.19806(16) 0.0565(6) Uani 1 1 d .
O2 O 0.2419(2) 0.03613(15) 0.08161(15) 0.0490(6) Uani 1 1 d .
O1W O 0.7707(5) 0.9904(3) 0.6797(3) 0.1216(15) Uani 1 1 d .
O3 O 0.5957(2) 0.36740(19) 0.43965(13) 0.0518(6) Uani 1 1 d .
O2W O 1.0393(3) 0.9729(2) 0.58097(19) 0.0864(10) Uani 1 1 d .
O4 O 0.6566(2) 0.36035(18) 0.05732(14) 0.0551(6) Uani 1 1 d .
O3W O 1.0924(3) -0.0461(2) 0.15303(19) 0.0656(7) Uani 1 1 d .
O5 O 0.8701(3) 0.8147(2) 0.4573(2) 0.0845(9) Uani 1 1 d .
H5A H 0.9146 0.8672 0.4941 0.127 Uiso 1 1 calc R
O4W O -0.2017(3) 0.3427(3) 0.54331(19) 0.0839(10) Uani 1 1 d .
O6 O 0.7240(4) 0.8483(2) 0.5216(2) 0.0943(11) Uani 1 1 d .
O5W O -0.2389(4) 0.1488(4) 0.4851(3) 0.1211(14) Uani 1 1 d .
O7 O 0.8808(3) 0.0061(2) 0.12823(18) 0.0651(7) Uani 1 1 d .
O6W O -0.4999(8) 0.0754(12) 0.4369(7) 0.445(12) Uani 1 1 d U
O8 O 0.8730(3) 0.00710(19) 0.25094(16) 0.0623(7) Uani 1 1 d .
O7W O -0.0731(3) 0.4354(3) -0.2822(2) 0.0799(9) Uani 1 1 d .
O9 O 0.0201(3) 0.3696(2) 0.50158(17) 0.0589(7) Uani 1 1 d .
O8W O -0.1044(4) 0.1066(3) -0.3850(3) 0.1200(14) Uani 1 1 d .
O10 O -0.0733(2) 0.2213(2) 0.40555(18) 0.0682(8) Uani 1 1 d .
O11 O 0.1161(3) 0.4113(2) -0.1818(2) 0.0779(9) Uani 1 1 d .
O12 O 0.0307(4) 0.2572(3) -0.2361(2) 0.1089(14) Uani 1 1 d .
Co1 Co 0.43075(4) 0.31640(3) 0.19525(2) 0.02980(14) Uani 1 1 d .
H7A H 0.950(5) -0.021(3) 0.134(3) 0.089(15) Uiso 1 1 d .
H9A H -0.056(6) 0.359(4) 0.512(4) 0.112(19) Uiso 1 1 d .
H11A H 0.032(7) 0.411(5) -0.220(5) 0.16(3) Uiso 1 1 d .

loop_
_atom_site_aniso_label
_atom_site_aniso_U_11
_atom_site_aniso_U_22
_atom_site_aniso_U_33
_atom_site_aniso_U_23
_atom_site_aniso_U_13
_atom_site_aniso_U_12
C1 0.069(3) 0.058(2) 0.057(2) 0.024(2) 0.001(2) 0.012(2)
C2 0.066(2) 0.0414(18) 0.0359(17) 0.0099(15) -0.0031(16) 0.0172(17)
C3 0.076(3) 0.051(2) 0.0358(18) 0.0116(16) 0.0133(17) 0.0151(19)
C4 0.069(2) 0.0444(18) 0.0427(18) 0.0179(15) 0.0202(17) 0.0145(17)
C5 0.0479(18) 0.0317(15) 0.0382(16) 0.0154(13) 0.0106(14) 0.0145(13)
C6 0.0500(19) 0.0388(17) 0.0498(19) 0.0121(15) 0.0170(16) 0.0129(15)
C7 0.0465(19) 0.0458(19) 0.065(2) 0.0235(18) 0.0137(17) 0.0117(16)
C8 0.0460(18) 0.0410(17) 0.0393(16) 0.0197(14) 0.0161(14) 0.0186(14)
C9 0.0410(17) 0.0445(17) 0.0369(16) 0.0197(14) 0.0156(13) 0.0172(14)
C10 0.0402(18) 0.060(2) 0.056(2) 0.0238(18) 0.0113(16) 0.0221(16)
C11 0.0334(17) 0.068(2) 0.065(2) 0.025(2) 0.0059(16) 0.0096(17)
C12 0.0425(18) 0.0483(19) 0.0497(19) 0.0182(16) 0.0098(15) 0.0041(15)
C13 0.0393(16) 0.0385(16) 0.0328(15) 0.0146(13) 0.0126(13) 0.0064(13)
C14 0.0415(17) 0.0364(16) 0.0306(14) 0.0148(12) 0.0158(13) 0.0102(13)
C15 0.0377(15) 0.0288(14) 0.0343(15) 0.0128(12) 0.0103(12) 0.0081(12)
C16 0.0508(18) 0.0455(17) 0.0320(15) 0.0191(14) 0.0149(14) 0.0187(15)
C17 0.0488(18) 0.0452(17) 0.0409(17) 0.0193(14) 0.0209(14) 0.0189(15)
C18 0.0401(16) 0.0319(15) 0.0410(16) 0.0137(13) 0.0096(13) 0.0082(13)
C19 0.058(2) 0.0441(18) 0.0344(16) 0.0180(14) 0.0091(15) 0.0208(16)
C20 0.057(2) 0.0417(17) 0.0336(16) 0.0165(14) 0.0196(14) 0.0195(15)
C21 0.0398(17) 0.0356(16) 0.0522(19) 0.0155(15) 0.0087(15) 0.0075(14)
C22 0.0376(18) 0.069(2) 0.0472(19) 0.0307(18) 0.0180(15) 0.0210(17)
C23 0.0320(15) 0.0521(18) 0.0397(16) 0.0237(15) 0.0114(13) 0.0118(14)
C24 0.0408(17) 0.0475(18) 0.0400(17) 0.0142(14) 0.0174(14) 0.0172(14)
C25 0.0360(16) 0.0402(16) 0.0400(16) 0.0138(14) 0.0120(13) 0.0066(13)
C26 0.0317(14) 0.0405(16) 0.0314(14) 0.0189(13) 0.0102(12) 0.0123(12)
C27 0.0496(18) 0.0373(16) 0.0367(16) 0.0109(13) 0.0175(14) 0.0046(14)
C28 0.0430(18) 0.0444(18) 0.0433(18) 0.0153(15) 0.0152(14) -0.0004(14)
C29 0.0370(16) 0.0409(16) 0.0353(16) 0.0165(13) 0.0135(13) 0.0142(13)
C30 0.0362(16) 0.0400(16) 0.0360(15) 0.0179(13) 0.0128(13) 0.0151(13)
C31 0.0380(17) 0.059(2) 0.0441(18) 0.0230(16) 0.0099(14) 0.0148(15)
C32 0.0320(17) 0.073(2) 0.065(2) 0.033(2) 0.0147(16) 0.0141(16)
C33 0.0408(18) 0.062(2) 0.059(2) 0.0276(18) 0.0282(16) 0.0176(16)
C34 0.0378(16) 0.0353(15) 0.0414(16) 0.0153(13) 0.0206(13) 0.0121(13)
C35 0.0492(18) 0.0370(16) 0.0357(16) 0.0127(13) 0.0208(14) 0.0124(14)
C36 0.0475(18) 0.0396(16) 0.0330(15) 0.0153(13) 0.0168(13) 0.0123(14)
C37 0.058(2) 0.0373(17) 0.0398(17) 0.0154(14) 0.0134(15) 0.0075(15)
C38 0.056(2) 0.0471(19) 0.0368(17) 0.0127(15) 0.0072(15) 0.0032(16)
C39 0.054(2) 0.058(2) 0.0397(17) 0.0243(16) 0.0150(15) 0.0156(17)
C40 0.062(2) 0.0447(18) 0.0446(18) 0.0231(16) 0.0115(16) 0.0114(16)
C41 0.058(2) 0.0401(17) 0.0397(17) 0.0170(14) 0.0090(15) 0.0057(15)
C42 0.063(2) 0.070(3) 0.042(2) 0.0239(19) 0.0099(18) 0.017(2)
C43 0.096(4) 0.079(3) 0.074(3) 0.020(2) 0.030(3) 0.045(3)
C44 0.134(5) 0.061(3) 0.076(3) 0.036(2) 0.033(3) 0.030(3)
C45 0.079(3) 0.133(5) 0.131(5) 0.088(4) 0.036(3) 0.036(3)
C46 0.083(4) 0.206(9) 0.254(11) 0.171(9) -0.022(6) -0.034(5)
C47 0.114(4) 0.085(3) 0.073(3) 0.047(3) 0.039(3) 0.018(3)
C48 0.108(5) 0.185(8) 0.089(4) 0.053(5) -0.003(4) -0.021(5)
C49 0.124(5) 0.214(8) 0.068(3) 0.055(5) 0.045(3) 0.029(5)
C50 0.223(10) 0.220(10) 0.149(7) 0.130(7) 0.112(7) 0.105(8)
N1 0.0401(14) 0.0346(13) 0.0375(13) 0.0153(11) 0.0138(11) 0.0127(11)
N2 0.0332(12) 0.0379(13) 0.0334(12) 0.0175(11) 0.0117(10) 0.0112(11)
N3 0.0374(13) 0.0334(12) 0.0340(12) 0.0149(10) 0.0145(10) 0.0104(10)
N4 0.0321(13) 0.0348(13) 0.0308(12) 0.0125(10) 0.0108(10) 0.0095(10)
N5 0.0330(12) 0.0306(12) 0.0361(13) 0.0142(10) 0.0129(10) 0.0110(10)
N6 0.0432(14) 0.0368(13) 0.0311(12) 0.0144(11) 0.0137(11) 0.0086(11)
N7 0.067(2) 0.094(3) 0.0536(19) 0.0342(19) 0.0273(16) 0.021(2)
O1 0.0593(15) 0.0469(14) 0.0640(15) 0.0216(12) 0.0144(12) 0.0273(12)
O2 0.0539(14) 0.0313(11) 0.0553(14) 0.0130(10) 0.0190(11) 0.0053(10)
O1W 0.172(4) 0.122(3) 0.088(2) 0.040(2) 0.051(3) 0.079(3)
O3 0.0426(13) 0.0810(17) 0.0350(12) 0.0266(12) 0.0124(10) 0.0197(12)
O2W 0.092(2) 0.0738(19) 0.0606(18) 0.0221(15) -0.0004(16) -0.0072(17)
O4 0.0584(15) 0.0666(16) 0.0432(13) 0.0230(12) 0.0279(11) 0.0082(12)
O3W 0.0526(15) 0.0697(17) 0.092(2) 0.0422(16) 0.0343(14) 0.0253(13)
O5 0.068(2) 0.0638(18) 0.084(2) 0.0118(16) 0.0049(16) -0.0026(15)
O4W 0.0587(17) 0.151(3) 0.0658(18) 0.060(2) 0.0300(14) 0.0422(19)
O6 0.112(3) 0.0655(19) 0.0576(18) -0.0091(16) 0.0102(18) 0.0105(19)
O5W 0.094(3) 0.161(4) 0.107(3) 0.052(3) 0.042(2) 0.029(3)
O7 0.0566(16) 0.090(2) 0.0752(18) 0.0471(16) 0.0346(14) 0.0396(15)
O6W 0.113(5) 0.60(2) 0.281(12) -0.117(12) 0.035(7) -0.027(9)
O8 0.0695(17) 0.0692(17) 0.0560(15) 0.0298(14) 0.0158(13) 0.0366(14)
O7W 0.0567(17) 0.120(3) 0.081(2) 0.056(2) 0.0232(15) 0.0356(17)
O9 0.0445(14) 0.0782(18) 0.0582(15) 0.0256(14) 0.0263(12) 0.0207(13)
O8W 0.129(3) 0.100(3) 0.102(3) 0.025(2) 0.023(2) 0.018(3)
O10 0.0459(14) 0.0789(19) 0.0709(17) 0.0244(15) 0.0272(13) -0.0002(14)
O11 0.072(2) 0.084(2) 0.077(2) 0.0470(17) 0.0015(16) 0.0217(16)
O12 0.125(3) 0.085(2) 0.067(2) 0.0201(18) -0.028(2) 0.015(2)
Co1 0.0322(2) 0.0296(2) 0.0289(2) 0.01241(16) 0.01118(16) 0.00964(16)

loop_
_atom_type_symbol
_atom_type_description
_atom_type_scat_dispersion_real
_atom_type_scat_dispersion_imag
_atom_type_scat_source
C C 0.0033 0.0016 'International Tables Vol C Tables 4.2.6.8 and 6.1.1.4'
H H 0.0000 0.0000 'International Tables Vol C Tables 4.2.6.8 and 6.1.1.4'
N N 0.0061 0.0033 'International Tables Vol C Tables 4.2.6.8 and 6.1.1.4'
O O 0.0106 0.0060 'International Tables Vol C Tables 4.2.6.8 and 6.1.1.4'
Co Co 0.3494 0.9721 'International Tables Vol C Tables 4.2.6.8 and 6.1.1.4'

loop_
_geom_angle_atom_site_label_1
_geom_angle_atom_site_label_2
_geom_angle_atom_site_label_3
_geom_angle
O6 C1 O5 124.1(4)
O6 C1 C2 122.3(4)
O5 C1 C2 113.6(4)
C3 C2 C7 119.8(3)
C3 C2 C1 118.0(4)
C7 C2 C1 122.2(4)
C4 C3 C2 120.0(3)
C3 C4 C5 120.9(4)
C6 C5 C4 119.4(3)
C6 C5 N1 121.3(3)
C4 C5 N1 119.2(3)
C5 C6 C7 119.5(3)
C2 C7 C6 120.4(4)
O1 C8 N1 127.2(3)
O1 C8 C9 120.4(3)
N1 C8 C9 112.4(3)
N2 C9 C10 120.1(3)
N2 C9 C8 112.3(3)
C10 C9 C8 127.6(3)
C9 C10 C11 118.5(3)
C12 C11 C10 120.2(3)
C11 C12 C13 118.8(3)
N2 C13 C12 119.6(3)
N2 C13 C14 112.2(3)
C12 C13 C14 128.2(3)
O2 C14 N3 127.5(3)
O2 C14 C13 121.3(3)
N3 C14 C13 111.2(2)
C16 C15 C20 119.0(3)
C16 C15 N3 120.3(3)
C20 C15 N3 120.6(3)
C17 C16 C15 121.2(3)
C16 C17 C18 119.5(3)
C19 C18 C17 119.3(3)
C19 C18 C21 119.3(3)
C17 C18 C21 121.4(3)
C20 C19 C18 121.0(3)
C19 C20 C15 120.0(3)
O8 C21 O7 122.7(3)
O8 C21 C18 123.5(3)
O7 C21 C18 113.8(3)
O10 C22 O9 122.7(3)
O10 C22 C23 122.7(3)
O9 C22 C23 114.6(3)
C28 C23 C24 118.8(3)
C28 C23 C22 119.1(3)
C24 C23 C22 122.1(3)
C25 C24 C23 120.7(3)
C24 C25 C26 120.6(3)
C25 C26 C27 118.8(3)
C25 C26 N4 121.1(3)
C27 C26 N4 120.1(3)
C28 C27 C26 120.2(3)
C23 C28 C27 120.9(3)
O3 C29 N4 127.3(3)
O3 C29 C30 120.7(3)
N4 C29 C30 112.0(2)
N5 C30 C31 120.0(3)
N5 C30 C29 112.7(2)
C31 C30 C29 127.3(3)
C30 C31 C32 118.8(3)
C33 C32 C31 119.9(3)
C34 C33 C32 118.9(3)
N5 C34 C33 120.2(3)
N5 C34 C35 112.8(3)
C33 C34 C35 126.9(3)
O4 C35 N6 127.8(3)
O4 C35 C34 121.0(3)
N6 C35 C34 111.1(3)
C37 C36 C41 118.9(3)
C37 C36 N6 120.7(3)
C41 C36 N6 120.3(3)
C36 C37 C38 120.2(3)
C39 C38 C37 120.4(3)
C38 C39 C40 119.6(3)
C38 C39 C42 119.7(3)
C40 C39 C42 120.7(3)
C41 C40 C39 119.5(3)
C40 C41 C36 121.4(3)
O12 C42 O11 122.4(4)
O12 C42 C39 122.2(4)
O11 C42 C39 115.4(3)
C44 C43 N7 117.0(4)
C46 C45 N7 116.6(6)
C48 C47 N7 116.6(5)
C50 C49 N7 119.9(7)
C8 N1 C5 118.5(3)
C8 N1 Co1 114.8(2)
C5 N1 Co1 126.07(19)
C9 N2 C13 122.7(3)
C9 N2 Co1 118.4(2)
C13 N2 Co1 118.8(2)
C14 N3 C15 119.8(2)
C14 N3 Co1 116.8(2)
C15 N3 Co1 123.39(19)
C29 N4 C26 118.0(2)
C29 N4 Co1 115.04(19)
C26 N4 Co1 126.57(18)
C34 N5 C30 122.3(3)
C34 N5 Co1 119.0(2)
C30 N5 Co1 118.7(2)
C35 N6 C36 118.4(3)
C35 N6 Co1 115.6(2)
C36 N6 Co1 124.3(2)
C45 N7 C43 111.9(4)
C45 N7 C49 115.5(4)
C43 N7 C49 101.1(4)
C45 N7 C47 104.2(4)
C43 N7 C47 112.0(3)
C49 N7 C47 112.5(4)
N5 Co1 N2 177.51(10)
N5 Co1 N3 97.41(10)
N2 Co1 N3 81.03(10)
N5 Co1 N1 99.69(10)
N2 Co1 N1 81.88(10)
N3 Co1 N1 162.90(10)
N5 Co1 N6 81.38(10)
N2 Co1 N6 96.71(10)
N3 Co1 N6 92.10(10)
N1 Co1 N6 90.28(10)
N5 Co1 N4 81.53(10)
N2 Co1 N4 100.44(10)
N3 Co1 N4 92.30(10)
N1 Co1 N4 90.39(10)
N6 Co1 N4 162.76(10)

loop_
_geom_bond_atom_site_label_1
_geom_bond_atom_site_label_2
_geom_bond_distance
C1 O6 1.216(5)
C1 O5 1.293(6)
C1 C2 1.486(5)
C2 C3 1.376(6)
C2 C7 1.385(5)
C3 C4 1.367(5)
C4 C5 1.390(5)
C5 C6 1.381(5)
C5 N1 1.414(4)
C6 C7 1.389(5)
C8 O1 1.237(4)
C8 N1 1.331(4)
C8 C9 1.493(4)
C9 N2 1.326(4)
C9 C10 1.372(4)
C10 C11 1.392(5)
C11 C12 1.371(5)
C12 C13 1.381(4)
C13 N2 1.337(4)
C13 C14 1.491(4)
C14 O2 1.247(4)
C14 N3 1.326(4)
C15 C16 1.382(4)
C15 C20 1.393(4)
C15 N3 1.420(4)
C16 C17 1.377(4)
C17 C18 1.387(4)
C18 C19 1.386(5)
C18 C21 1.489(4)
C19 C20 1.366(5)
C21 O8 1.201(4)
C21 O7 1.317(4)
C22 O10 1.218(4)
C22 O9 1.304(4)
C22 C23 1.481(4)
C23 C28 1.378(5)
C23 C24 1.385(5)
C24 C25 1.376(4)
C25 C26 1.384(4)
C26 C27 1.390(4)
C26 N4 1.424(4)
C27 C28 1.380(5)
C29 O3 1.248(4)
C29 N4 1.332(4)
C29 C30 1.494(4)
C30 N5 1.333(4)
C30 C31 1.376(4)
C31 C32 1.384(5)
C32 C33 1.380(5)
C33 C34 1.371(4)
C34 N5 1.332(4)
C34 C35 1.496(4)
C35 O4 1.231(4)
C35 N6 1.343(4)
C36 C37 1.379(4)
C36 C41 1.385(4)
C36 N6 1.417(4)
C37 C38 1.385(5)
C38 C39 1.374(5)
C39 C40 1.393(5)
C39 C42 1.484(5)
C40 C41 1.366(5)
C42 O12 1.200(5)
C42 O11 1.291(5)
C43 C44 1.462(7)
C43 N7 1.502(6)
C45 C46 1.499(10)
C45 N7 1.501(6)
C47 C48 1.494(8)
C47 N7 1.521(6)
C49 C50 1.339(9)
C49 N7 1.518(6)
N1 Co1 1.958(2)
N2 Co1 1.861(2)
N3 Co1 1.948(2)
N4 Co1 1.979(2)
N5 Co1 1.858(2)
N6 Co1 1.969(2)
